data_4112375
loop_
_publ_author_name
'Jim-Min Fang'
'Srinivasan Selvi'
'Jen-Hai Liao'
'Zdenek Slanina'
'Chao-Tsen Chen'
'Pi-Tai Chou'

_publ_section_title
;
 Fluorescent and Circular Dichroic Detection of Monosaccharides by
 Molecular Sensors: Bis[(Pyrrolyl)ethynyl]naphthyridine and
 Bis[(Indolyl)ethynyl]naphthyridine
;
_journal_name_full 'Journal of the American Chemical Society'
_journal_page_first 3559
_journal_page_last 3566
_journal_paper_doi 10.1021/ja039237w
_journal_volume 126
_journal_year 2004
_chemical_formula_sum 'C20 H12 N4'
_chemical_formula_weight 308.34
_chemical_name_systematic
; 
 ? 
;
_space_group_IT_number 14
_symmetry_cell_setting monoclinic
_symmetry_space_group_name_Hall '-P 2yn'
_symmetry_space_group_name_H-M 'P 1 21/n 1'
_atom_sites_solution_hydrogens geom
_atom_sites_solution_primary direct
_atom_sites_solution_secondary difmap
_audit_creation_method SHELXL-97
_cell_angle_alpha 90.00
_cell_angle_beta 101.115(1)
_cell_angle_gamma 90.00
_cell_formula_units_Z 4
_cell_length_a 8.3452(2)
_cell_length_b 12.2264(4)
_cell_length_c 16.0386(5)
_cell_measurement_reflns_used 5287
_cell_measurement_temperature 295(2)
_cell_measurement_theta_max 27.50
_cell_measurement_theta_min 2.11
_cell_volume 1605.75(8)
_computing_cell_refinement 'Bruker SAINT'
_computing_data_collection 'Bruker SMART'
_computing_data_reduction 'Bruker SAINT'
_computing_molecular_graphics 'Bruker SHELXTL'
_computing_publication_material 'Bruker SHELXTL'
_computing_structure_refinement 'SHELXL-97 (Sheldrick, 1997)'
_computing_structure_solution 'SHELXS-97 (Sheldrick, 1990)'
_diffrn_ambient_temperature 295(2)
_diffrn_measured_fraction_theta_full 1.000
_diffrn_measured_fraction_theta_max 1.000
_diffrn_measurement_device_type 'Bruker SMART CCD area detector'
_diffrn_measurement_method 'phi and omega scans'
_diffrn_radiation_monochromator graphite
_diffrn_radiation_source 'fine-focus sealed tube'
_diffrn_radiation_type MoK\a
_diffrn_radiation_wavelength 0.71073
_diffrn_reflns_av_R_equivalents 0.0217
_diffrn_reflns_av_sigmaI/netI 0.0192
_diffrn_reflns_limit_h_max 10
_diffrn_reflns_limit_h_min -10
_diffrn_reflns_limit_k_max 15
_diffrn_reflns_limit_k_min -15
_diffrn_reflns_limit_l_max 20
_diffrn_reflns_limit_l_min -20
_diffrn_reflns_number 16625
_diffrn_reflns_theta_full 27.50
_diffrn_reflns_theta_max 27.50
_diffrn_reflns_theta_min 2.11
_diffrn_standards_decay_% 0
_exptl_absorpt_coefficient_mu 0.079
_exptl_absorpt_correction_T_max 0.9828
_exptl_absorpt_correction_T_min 0.9050
_exptl_absorpt_correction_type multi-scan
_exptl_crystal_colour red
_exptl_crystal_density_diffrn 1.275
_exptl_crystal_density_meas ?
_exptl_crystal_description block
_exptl_crystal_F_000 640
_exptl_crystal_size_max 0.50
_exptl_crystal_size_mid 0.30
_exptl_crystal_size_min 0.20
_refine_diff_density_max 0.326
_refine_diff_density_min -0.234
_refine_diff_density_rms 0.029
_refine_ls_extinction_coef 0.003(2)
_refine_ls_extinction_expression Fc^*^=kFc[1+0.001xFc^2^\l^3^/sin(2\q)]^-1/4^
_refine_ls_extinction_method SHELXL
_refine_ls_goodness_of_fit_ref 1.037
_refine_ls_hydrogen_treatment mixed
_refine_ls_matrix_type full
_refine_ls_number_parameters 218
_refine_ls_number_reflns 3681
_refine_ls_number_restraints 0
_refine_ls_restrained_S_all 1.037
_refine_ls_R_factor_all 0.0759
_refine_ls_R_factor_gt 0.0447
_refine_ls_shift/su_max 0.001
_refine_ls_shift/su_mean 0.000
_refine_ls_structure_factor_coef Fsqd
_refine_ls_weighting_details 'calc w=1/[\s^2^(Fo^2^)+(0.0833P)^2^+0.1189P] where P=(Fo^2^+2Fc^2^)/3'
_refine_ls_weighting_scheme calc
_refine_ls_wR_factor_gt 0.1371
_refine_ls_wR_factor_ref 0.1528
_reflns_number_gt 2284
_reflns_number_total 3681
_reflns_threshold_expression >2sigma(I)
_cod_data_source_file ja039237wrom20031030_070637.cif
_cod_data_source_block ic8353
_cod_depositor_comments
;
The following automatic conversions were performed:

'_exptl_crystal_density_meas' value 'not_measured' was changed to '?'
- the value is perceived as not measured.

Automatic conversion script
Id: cif_fix_values 3008 2015-01-20 13:52:24Z robertas 
;
_cod_database_code 4112375

loop_
_symmetry_equiv_pos_as_xyz
'x, y, z'
'-x+1/2, y+1/2, -z+1/2'
'-x, -y, -z'
'x-1/2, -y-1/2, z-1/2'

loop_
_atom_site_label
_atom_site_type_symbol
_atom_site_fract_x
_atom_site_fract_y
_atom_site_fract_z
_atom_site_U_iso_or_equiv
_atom_site_adp_type
_atom_site_occupancy
_atom_site_symmetry_multiplicity
_atom_site_calc_flag
_atom_site_refinement_flags
N1 N 0.87914(17) 0.24872(11) 0.11842(8) 0.0574(4) Uani 1 1 d .
N2 N 0.77108(17) 0.07764(11) 0.08761(8) 0.0567(4) Uani 1 1 d .
N3 N 0.95772(18) 0.63802(12) 0.30322(9) 0.0628(4) Uani 1 1 d .
H3A H 0.8790 0.6022 0.3180 0.075 Uiso 1 1 calc R
N4 N 0.57755(19) -0.32110(13) 0.19606(9) 0.0708(4) Uani 1 1 d .
H4A H 0.6190 -0.2829 0.2400 0.085 Uiso 1 1 calc R
C1 C 0.9602(2) 0.33481(13) 0.09717(11) 0.0598(4) Uani 1 1 d .
C2 C 1.0211(2) 0.34157(15) 0.02098(12) 0.0668(5) Uani 1 1 d .
H2A H 1.0822 0.4018 0.0103 0.080 Uiso 1 1 calc R
C3 C 0.9893(2) 0.25921(15) -0.03610(11) 0.0653(5) Uani 1 1 d .
H3B H 1.0277 0.2627 -0.0868 0.078 Uiso 1 1 calc R
C4 C 0.8979(2) 0.16828(13) -0.01856(10) 0.0563(4) Uani 1 1 d .
C5 C 0.8521(2) 0.07912(15) -0.07390(10) 0.0654(5) Uani 1 1 d .
H5A H 0.8772 0.0796 -0.1279 0.079 Uiso 1 1 calc R
C6 C 0.7716(2) -0.00709(15) -0.04847(11) 0.0656(5) Uani 1 1 d .
H6A H 0.7405 -0.0659 -0.0848 0.079 Uiso 1 1 calc R
C7 C 0.7356(2) -0.00633(13) 0.03436(10) 0.0586(4) Uani 1 1 d .
C8 C 0.8489(2) 0.16512(13) 0.06133(10) 0.0533(4) Uani 1 1 d .
C9 C 0.9881(2) 0.42556(14) 0.15599(11) 0.0634(5) Uani 1 1 d .
C10 C 1.0152(2) 0.50487(15) 0.19858(11) 0.0632(5) Uani 1 1 d .
C11 C 1.0479(2) 0.60354(13) 0.24558(10) 0.0558(4) Uani 1 1 d .
C12 C 1.1617(2) 0.68378(15) 0.24122(12) 0.0678(5) Uani 1 1 d .
H12A H 1.2408 0.6824 0.2076 0.081 Uiso 1 1 calc R
C13 C 1.1372(3) 0.76696(16) 0.29592(13) 0.0761(5) Uani 1 1 d .
H13A H 1.1961 0.8318 0.3054 0.091 Uiso 1 1 calc R
C14 C 1.0115(3) 0.73661(16) 0.33301(13) 0.0752(5) Uani 1 1 d .
H14A H 0.9693 0.7774 0.3727 0.090 Uiso 1 1 calc R
C15 C 0.6617(2) -0.10026(15) 0.06473(12) 0.0641(5) Uani 1 1 d .
C16 C 0.6120(2) -0.18360(15) 0.08922(12) 0.0675(5) Uani 1 1 d .
C17 C 0.5569(2) -0.28604(15) 0.11391(12) 0.0675(5) Uani 1 1 d .
C18 C 0.4795(3) -0.37006(17) 0.06455(13) 0.0945(7) Uani 1 1 d .
H18A H 0.4457 -0.3689 0.0058 0.113 Uiso 1 1 calc R
C19 C 0.4608(4) -0.45610(17) 0.11740(15) 0.0977(8) Uani 1 1 d .
H19A H 0.4139 -0.5236 0.1007 0.117 Uiso 1 1 calc R
C20 C 0.5233(3) -0.42442(17) 0.19795(14) 0.0835(6) Uani 1 1 d .
H20A H 0.5278 -0.4669 0.2464 0.100 Uiso 1 1 calc R

loop_
_atom_site_aniso_label
_atom_site_aniso_U_11
_atom_site_aniso_U_22
_atom_site_aniso_U_33
_atom_site_aniso_U_23
_atom_site_aniso_U_13
_atom_site_aniso_U_12
N1 0.0719(9) 0.0498(8) 0.0514(8) -0.0031(6) 0.0146(6) 0.0046(7)
N2 0.0658(8) 0.0513(8) 0.0538(8) -0.0019(6) 0.0138(6) 0.0049(6)
N3 0.0650(9) 0.0614(9) 0.0647(9) -0.0062(7) 0.0192(7) -0.0063(7)
N4 0.0799(10) 0.0715(10) 0.0589(9) -0.0040(7) 0.0079(7) 0.0001(8)
C1 0.0682(10) 0.0519(9) 0.0585(10) 0.0018(8) 0.0099(8) 0.0076(8)
C2 0.0784(12) 0.0580(10) 0.0658(11) 0.0080(9) 0.0184(9) 0.0003(9)
C3 0.0791(12) 0.0677(11) 0.0516(9) 0.0086(8) 0.0188(8) 0.0101(9)
C4 0.0676(10) 0.0552(9) 0.0453(8) 0.0029(7) 0.0093(7) 0.0119(8)
C5 0.0822(12) 0.0702(11) 0.0433(9) -0.0026(8) 0.0104(8) 0.0124(10)
C6 0.0766(11) 0.0615(10) 0.0544(10) -0.0109(8) 0.0018(8) 0.0068(9)
C7 0.0611(10) 0.0543(9) 0.0581(10) -0.0030(8) 0.0060(8) 0.0069(8)
C8 0.0598(9) 0.0521(9) 0.0473(8) 0.0005(7) 0.0085(7) 0.0101(7)
C9 0.0736(11) 0.0522(10) 0.0651(11) -0.0020(8) 0.0148(9) -0.0004(8)
C10 0.0700(11) 0.0583(10) 0.0613(10) 0.0030(9) 0.0126(8) 0.0043(8)
C11 0.0624(10) 0.0540(10) 0.0500(9) 0.0004(7) 0.0087(7) 0.0003(8)
C12 0.0657(11) 0.0739(12) 0.0660(11) 0.0021(9) 0.0182(9) -0.0059(9)
C13 0.0817(13) 0.0656(12) 0.0786(13) -0.0106(10) 0.0096(10) -0.0168(10)
C14 0.0844(13) 0.0681(12) 0.0748(12) -0.0218(10) 0.0194(10) -0.0083(10)
C15 0.0724(11) 0.0535(10) 0.0654(11) -0.0068(8) 0.0108(9) 0.0029(9)
C16 0.0758(12) 0.0592(11) 0.0676(11) -0.0065(9) 0.0137(9) 0.0064(9)
C17 0.0879(13) 0.0551(10) 0.0615(11) -0.0023(8) 0.0193(9) 0.0045(9)
C18 0.158(2) 0.0654(12) 0.0589(12) -0.0062(10) 0.0190(13) -0.0142(14)
C19 0.156(2) 0.0600(12) 0.0806(14) -0.0049(11) 0.0324(14) -0.0142(13)
C20 0.1100(17) 0.0692(13) 0.0732(13) 0.0099(10) 0.0227(12) 0.0015(12)

loop_
_atom_type_symbol
_atom_type_description
_atom_type_scat_dispersion_real
_atom_type_scat_dispersion_imag
_atom_type_scat_source
C C 0.0033 0.0016 'International Tables Vol C Tables 4.2.6.8 and 6.1.1.4'
H H 0.0000 0.0000 'International Tables Vol C Tables 4.2.6.8 and 6.1.1.4'
N N 0.0061 0.0033 'International Tables Vol C Tables 4.2.6.8 and 6.1.1.4'

loop_
_geom_angle_atom_site_label_1
_geom_angle_atom_site_label_2
_geom_angle_atom_site_label_3
_geom_angle
C1 N1 C8 117.30(14)
C7 N2 C8 117.92(14)
C14 N3 C11 109.14(15)
C20 N4 C17 109.68(16)
N1 C1 C2 123.58(15)
N1 C1 C9 117.77(16)
C2 C1 C9 118.66(16)
C3 C2 C1 119.02(17)
C2 C3 C4 119.76(16)
C3 C4 C5 125.18(16)
C3 C4 C8 117.64(15)
C5 C4 C8 117.18(16)
C6 C5 C4 120.11(16)
C5 C6 C7 118.97(16)
N2 C7 C6 123.01(16)
N2 C7 C15 117.20(15)
C6 C7 C15 119.76(15)
N2 C8 N1 114.80(14)
N2 C8 C4 122.64(14)
N1 C8 C4 122.54(15)
C10 C9 C1 174.2(2)
C9 C10 C11 176.82(19)
N3 C11 C12 106.84(15)
N3 C11 C10 123.13(16)
C12 C11 C10 129.94(17)
C11 C12 C13 107.70(17)
C14 C13 C12 107.39(17)
N3 C14 C13 108.92(17)
C16 C15 C7 174.25(19)
C15 C16 C17 176.23(19)
N4 C17 C18 106.15(17)
N4 C17 C16 124.08(17)
C18 C17 C16 129.75(18)
C19 C18 C17 108.15(19)
C20 C19 C18 107.48(19)
N4 C20 C19 108.47(18)

loop_
_geom_bond_atom_site_label_1
_geom_bond_atom_site_label_2
_geom_bond_distance
N1 C1 1.331(2)
N1 C8 1.3630(19)
N2 C7 1.332(2)
N2 C8 1.360(2)
N3 C14 1.342(2)
N3 C11 1.366(2)
N4 C20 1.344(2)
N4 C17 1.364(2)
C1 C2 1.414(3)
C1 C9 1.446(2)
C2 C3 1.352(2)
C3 C4 1.407(2)
C4 C5 1.411(2)
C4 C8 1.419(2)
C5 C6 1.354(3)
C6 C7 1.418(2)
C7 C15 1.433(3)
C9 C10 1.183(2)
C10 C11 1.421(2)
C11 C12 1.376(2)
C12 C13 1.384(3)
C13 C14 1.353(3)
C15 C16 1.195(2)
C16 C17 1.417(3)
C17 C18 1.379(3)
C18 C19 1.378(3)
C19 C20 1.353(3)
